data_4518635
loop_
_publ_author_name
'Yan, Siyu'
'Tang, Kaixin'
'Lin, Yuejian'
'Ren, Yuanhang'
'Tian, Wanli'
'Chen, Hua'
'Lin, Tingting'
'Qiu, Longzhen'
'Pan, Xiaoyong'
'Wang, Weizhi'

_publ_section_title
;
 Light-Emitting Diodes with Manganese Halide Tetrahedron Embedded in
 Anti-Perovskites
;
_journal_name_full 'ACS Energy Letters'
_journal_page_first 1901
_journal_page_last 1911
_journal_paper_doi 10.1021/acsenergylett.1c00250
_journal_year 2021
_chemical_formula_sum 'Br3 Cl2 Cs3 Mn'
_chemical_formula_weight 764.30
_space_group_crystal_system tetragonal
_space_group_IT_number 140
_space_group_name_Hall '-I 4 2c'
_space_group_name_H-M_alt 'I 4/m c m'
_audit_creation_method SHELXL-2016/6
_cell_angle_alpha 90
_cell_angle_beta 90
_cell_angle_gamma 90
_cell_formula_units_Z 4
_cell_length_a 9.4990(5)
_cell_length_b 9.4990(5)
_cell_length_c 15.0890(13)
_cell_measurement_reflns_used 1566
_cell_measurement_temperature 293(2)
_cell_measurement_theta_max 27.30
_cell_measurement_theta_min 4.06
_cell_volume 1361.50(16)
_computing_cell_refinement 'Bruker SAINT'
_computing_data_collection 'Bruker APEX2'
_computing_data_reduction 'Bruker SAINT'
_computing_molecular_graphics 'Bruker SHELXTL'
_computing_publication_material 'Bruker SHELXTL'
_computing_structure_refinement 'SHELXL-2016/6 (Sheldrick, 2016)'
_computing_structure_solution 'SHELXT 2018/2 (Sheldrick, 2018)'
_diffrn_ambient_temperature 293(2)
_diffrn_measured_fraction_theta_full 1.000
_diffrn_measured_fraction_theta_max 1.000
_diffrn_measurement_device_type 'Bruker APEX-II CCD'
_diffrn_measurement_method '\f and \w scans'
_diffrn_radiation_type MoK\a
_diffrn_radiation_wavelength 0.71073
_diffrn_reflns_av_R_equivalents 0.0988
_diffrn_reflns_av_unetI/netI 0.0305
_diffrn_reflns_Laue_measured_fraction_full 1.000
_diffrn_reflns_Laue_measured_fraction_max 1.000
_diffrn_reflns_limit_h_max 13
_diffrn_reflns_limit_h_min -13
_diffrn_reflns_limit_k_max 13
_diffrn_reflns_limit_k_min -13
_diffrn_reflns_limit_l_max 20
_diffrn_reflns_limit_l_min -20
_diffrn_reflns_number 15835
_diffrn_reflns_point_group_measured_fraction_full 1.000
_diffrn_reflns_point_group_measured_fraction_max 1.000
_diffrn_reflns_theta_full 25.242
_diffrn_reflns_theta_max 29.483
_diffrn_reflns_theta_min 2.700
_exptl_absorpt_coefficient_mu 18.014
_exptl_absorpt_correction_T_max 0.746
_exptl_absorpt_correction_T_min 0.192
_exptl_absorpt_correction_type multi-scan
_exptl_absorpt_process_details sadabs
_exptl_crystal_colour colourless
_exptl_crystal_density_diffrn 3.729
_exptl_crystal_description block
_exptl_crystal_F_000 1316
_exptl_crystal_size_max 0.260
_exptl_crystal_size_mid 0.240
_exptl_crystal_size_min 0.200
_refine_diff_density_max 0.776
_refine_diff_density_min -0.757
_refine_diff_density_rms 0.169
_refine_ls_extinction_coef 0.00174(13)
_refine_ls_extinction_expression Fc^*^=kFc[1+0.001xFc^2^\l^3^/sin(2\q)]^-1/4^
_refine_ls_extinction_method 'SHELXL-2016/6 (Sheldrick 2016)'
_refine_ls_goodness_of_fit_ref 1.113
_refine_ls_hydrogen_treatment undef
_refine_ls_matrix_type full
_refine_ls_number_parameters 18
_refine_ls_number_reflns 535
_refine_ls_number_restraints 0
_refine_ls_restrained_S_all 1.113
_refine_ls_R_factor_all 0.0351
_refine_ls_R_factor_gt 0.0275
_refine_ls_shift/su_max 0.000
_refine_ls_shift/su_mean 0.000
_refine_ls_structure_factor_coef Fsqd
_refine_ls_weighting_details 'w=1/[\s^2^(Fo^2^)+(0.0163P)^2^+6.7915P] where P=(Fo^2^+2Fc^2^)/3'
_refine_ls_weighting_scheme calc
_refine_ls_wR_factor_gt 0.0565
_refine_ls_wR_factor_ref 0.0588
_reflns_Friedel_coverage 0.000
_reflns_number_gt 456
_reflns_number_total 535
_reflns_threshold_expression 'I > 2\s(I)'
_cod_data_source_file nz1c00250_si_005.cif
_cod_data_source_block mo_200916d_a
_cod_original_cell_volume 1361.50(19)
_cod_database_code 4518635
_shelx_shelxl_version_number 2016/6
_shelx_space_group_comment
; 
The symmetry employed for this shelxl refinement is uniquely defined 
by the following loop, which should always be used as a source of 
symmetry information in preference to the above space-group names. 
They are only intended as comments. 
;
_shelx_estimated_absorpt_t_min 0.089
_shelx_estimated_absorpt_t_max 0.123

loop_
_space_group_symop_operation_xyz
'x, y, z'
'-x, -y, z'
'-y, x, z'
'y, -x, z'
'-x, y, -z+1/2'
'x, -y, -z+1/2'
'y, x, -z+1/2'
'-y, -x, -z+1/2'
'x+1/2, y+1/2, z+1/2'
'-x+1/2, -y+1/2, z+1/2'
'-y+1/2, x+1/2, z+1/2'
'y+1/2, -x+1/2, z+1/2'
'-x+1/2, y+1/2, -z+1'
'x+1/2, -y+1/2, -z+1'
'y+1/2, x+1/2, -z+1'
'-y+1/2, -x+1/2, -z+1'
'-x, -y, -z'
'x, y, -z'
'y, -x, -z'
'-y, x, -z'
'x, -y, z-1/2'
'-x, y, z-1/2'
'-y, -x, z-1/2'
'y, x, z-1/2'
'-x+1/2, -y+1/2, -z+1/2'
'x+1/2, y+1/2, -z+1/2'
'y+1/2, -x+1/2, -z+1/2'
'-y+1/2, x+1/2, -z+1/2'
'x+1/2, -y+1/2, z'
'-x+1/2, y+1/2, z'
'-y+1/2, -x+1/2, z'
'y+1/2, x+1/2, z'

loop_
_atom_site_label
_atom_site_type_symbol
_atom_site_fract_x
_atom_site_fract_y
_atom_site_fract_z
_atom_site_U_iso_or_equiv
_atom_site_adp_type
_atom_site_occupancy
_atom_site_site_symmetry_order
_atom_site_calc_flag
_atom_site_refinement_flags_posn
_atom_site_refinement_flags_adp
_atom_site_refinement_flags_occupancy
_atom_site_disorder_assembly
_atom_site_disorder_group
Cs1 Cs 0.16225(4) 0.66225(4) 0.500000 0.0340(2) Uani 1 4 d S T P . .
Cs2 Cs 0.500000 0.500000 0.750000 0.0463(3) Uani 1 8 d S T P . .
Br1 Br 0.500000 0.500000 0.500000 0.0375(3) Uani 1 8 d S T P . .
Mn1 Mn 0.500000 1.000000 0.750000 0.0300(4) Uani 1 8 d S T P . .
Cl1 Cl 0.35484(7) 0.85484(7) 0.65510(7) 0.0489(3) Uani 0.5 2 d S T P . .
Br2 Br 0.35484(7) 0.85484(7) 0.65510(7) 0.0489(3) Uani 0.5 2 d S T P . .

loop_
_atom_site_aniso_label
_atom_site_aniso_U_11
_atom_site_aniso_U_22
_atom_site_aniso_U_33
_atom_site_aniso_U_23
_atom_site_aniso_U_13
_atom_site_aniso_U_12
Cs1 0.0281(2) 0.0281(2) 0.0458(3) 0.000 0.000 -0.0001(2)
Cs2 0.0481(3) 0.0481(3) 0.0425(4) 0.000 0.000 0.000
Br1 0.0295(4) 0.0295(4) 0.0535(7) 0.000 0.000 0.000
Mn1 0.0319(6) 0.0319(6) 0.0262(8) 0.000 0.000 0.000
Cl1 0.0493(4) 0.0493(4) 0.0481(5) -0.0091(3) -0.0091(3) -0.0126(4)
Br2 0.0493(4) 0.0493(4) 0.0481(5) -0.0091(3) -0.0091(3) -0.0126(4)

loop_
_atom_type_symbol
_atom_type_description
_atom_type_scat_dispersion_real
_atom_type_scat_dispersion_imag
_atom_type_scat_source
Br Br -0.2901 2.4595 'International Tables Vol C Tables 4.2.6.8 and 6.1.1.4'
Cl Cl 0.1484 0.1585 'International Tables Vol C Tables 4.2.6.8 and 6.1.1.4'
Cs Cs -0.3680 2.1192 'International Tables Vol C Tables 4.2.6.8 and 6.1.1.4'
Mn Mn 0.3368 0.7283 'International Tables Vol C Tables 4.2.6.8 and 6.1.1.4'

loop_
_geom_angle_atom_site_label_1
_geom_angle_atom_site_label_2
_geom_angle_atom_site_label_3
_geom_angle
_geom_angle_site_symmetry_1
_geom_angle_site_symmetry_3
_geom_angle_publ_flag
Cl1 Cs1 Cl1 84.26(4) . 18_556 ?
Cl1 Cs1 Br1 75.781(8) . . ?
Cl1 Cs1 Br1 75.781(8) 18_556 . ?
Cl1 Cs1 Br1 75.781(8) . 13 ?
Cl1 Cs1 Br1 75.781(8) 18_556 13 ?
Br1 Cs1 Br1 141.316(15) . 13 ?
Cl1 Cs1 Cl1 148.285(12) . 19_466 ?
Cl1 Cs1 Cl1 90.71(3) 18_556 19_466 ?
Br1 Cs1 Cl1 133.153(15) . 19_466 ?
Br1 Cs1 Cl1 72.633(12) 13 19_466 ?
Cl1 Cs1 Cl1 148.285(13) . 20_656 ?
Cl1 Cs1 Cl1 90.71(3) 18_556 20_656 ?
Br1 Cs1 Cl1 72.633(12) . 20_656 ?
Br1 Cs1 Cl1 133.153(15) 13 20_656 ?
Cl1 Cs1 Cl1 62.75(3) 19_466 20_656 ?
Cl1 Cs1 Cl1 90.71(3) . 4_465 ?
Cl1 Cs1 Cl1 148.285(12) 18_556 4_465 ?
Br1 Cs1 Cl1 133.153(15) . 4_465 ?
Br1 Cs1 Cl1 72.633(12) 13 4_465 ?
Cl1 Cs1 Cl1 77.34(3) 19_466 4_465 ?
Cl1 Cs1 Cl1 108.83(2) 20_656 4_465 ?
Cl1 Cs1 Cl1 90.71(3) . 3_655 ?
Cl1 Cs1 Cl1 148.285(13) 18_556 3_655 ?
Br1 Cs1 Cl1 72.633(12) . 3_655 ?
Br1 Cs1 Cl1 133.153(15) 13 3_655 ?
Cl1 Cs1 Cl1 108.83(2) 19_466 3_655 ?
Cl1 Cs1 Cl1 77.34(3) 20_656 3_655 ?
Cl1 Cs1 Cl1 62.75(3) 4_465 3_655 ?
Cl1 Cs1 Mn1 162.15(2) . 9_444 ?
Cl1 Cs1 Mn1 77.888(19) 18_556 9_444 ?
Br1 Cs1 Mn1 99.538(2) . 9_444 ?
Br1 Cs1 Mn1 99.538(2) 13 9_444 ?
Cl1 Cs1 Mn1 33.685(14) 19_466 9_444 ?
Cl1 Cs1 Mn1 33.685(14) 20_656 9_444 ?
Cl1 Cs1 Mn1 104.471(16) 4_465 9_444 ?
Cl1 Cs1 Mn1 104.471(16) 3_655 9_444 ?
Cl1 Cs1 Mn1 77.888(19) . 25_566 ?
Cl1 Cs1 Mn1 162.15(2) 18_556 25_566 ?
Br1 Cs1 Mn1 99.538(2) . 25_566 ?
Br1 Cs1 Mn1 99.538(2) 13 25_566 ?
Cl1 Cs1 Mn1 104.471(16) 19_466 25_566 ?
Cl1 Cs1 Mn1 104.471(16) 20_656 25_566 ?
Cl1 Cs1 Mn1 33.685(14) 4_465 25_566 ?
Cl1 Cs1 Mn1 33.685(14) 3_655 25_566 ?
Mn1 Cs1 Mn1 119.963(12) 9_444 25_566 ?
Cl1 Cs1 Cs1 137.870(19) . 17_566 ?
Cl1 Cs1 Cs1 137.870(19) 18_556 17_566 ?
Br1 Cs1 Cs1 109.342(7) . 17_566 ?
Br1 Cs1 Cs1 109.342(7) 13 17_566 ?
Cl1 Cs1 Cs1 54.416(12) 19_466 17_566 ?
Cl1 Cs1 Cs1 54.416(12) 20_656 17_566 ?
Cl1 Cs1 Cs1 54.417(12) 4_465 17_566 ?
Cl1 Cs1 Cs1 54.417(12) 3_655 17_566 ?
Mn1 Cs1 Cs1 59.981(6) 9_444 17_566 ?
Mn1 Cs1 Cs1 59.981(6) 25_566 17_566 ?
Br1 Cs2 Br1 180.0 5_656 . ?
Br1 Cs2 Cl1 68.535(14) 5_656 28_656 ?
Br1 Cs2 Cl1 111.465(14) . 28_656 ?
Br1 Cs2 Cl1 111.465(14) 5_656 3_655 ?
Br1 Cs2 Cl1 68.535(14) . 3_655 ?
Cl1 Cs2 Cl1 137.81(3) 28_656 3_655 ?
Br1 Cs2 Cl1 68.535(14) 5_656 26_546 ?
Br1 Cs2 Cl1 111.465(14) . 26_546 ?
Cl1 Cs2 Cl1 82.305(10) 28_656 26_546 ?
Cl1 Cs2 Cl1 138.74(3) 3_655 26_546 ?
Br1 Cs2 Cl1 68.535(14) 5_656 27_456 ?
Br1 Cs2 Cl1 111.465(14) . 27_456 ?
Cl1 Cs2 Cl1 137.07(3) 28_656 27_456 ?
Cl1 Cs2 Cl1 61.76(3) 3_655 27_456 ?
Cl1 Cs2 Cl1 82.305(10) 26_546 27_456 ?
Br1 Cs2 Cl1 111.465(14) 5_656 2_665 ?
Br1 Cs2 Cl1 68.535(14) . 2_665 ?
Cl1 Cs2 Cl1 138.74(3) 28_656 2_665 ?
Cl1 Cs2 Cl1 82.305(10) 3_655 2_665 ?
Cl1 Cs2 Cl1 61.76(3) 26_546 2_665 ?
Cl1 Cs2 Cl1 61.06(3) 27_456 2_665 ?
Br1 Cs2 Cl1 111.465(14) 5_656 4_565 ?
Br1 Cs2 Cl1 68.535(14) . 4_565 ?
Cl1 Cs2 Cl1 61.76(3) 28_656 4_565 ?
Cl1 Cs2 Cl1 137.07(3) 3_655 4_565 ?
Cl1 Cs2 Cl1 61.06(3) 26_546 4_565 ?
Cl1 Cs2 Cl1 137.81(3) 27_456 4_565 ?
Cl1 Cs2 Cl1 82.305(10) 2_665 4_565 ?
Br1 Cs2 Cl1 68.535(14) 5_656 25_566 ?
Br1 Cs2 Cl1 111.465(14) . 25_566 ?
Cl1 Cs2 Cl1 82.305(10) 28_656 25_566 ?
Cl1 Cs2 Cl1 61.06(3) 3_655 25_566 ?
Cl1 Cs2 Cl1 137.07(3) 26_546 25_566 ?
Cl1 Cs2 Cl1 82.305(10) 27_456 25_566 ?
Cl1 Cs2 Cl1 137.81(3) 2_665 25_566 ?
Cl1 Cs2 Cl1 138.74(3) 4_565 25_566 ?
Br1 Cs2 Cl1 111.466(14) 5_656 . ?
Br1 Cs2 Cl1 68.534(14) . . ?
Cl1 Cs2 Cl1 61.06(3) 28_656 . ?
Cl1 Cs2 Cl1 82.304(10) 3_655 . ?
Cl1 Cs2 Cl1 137.81(3) 26_546 . ?
Cl1 Cs2 Cl1 138.74(3) 27_456 . ?
Cl1 Cs2 Cl1 137.07(3) 2_665 . ?
Cl1 Cs2 Cl1 82.305(10) 4_565 . ?
Cl1 Cs2 Cl1 61.76(3) 25_566 . ?
Br1 Cs2 Cs1 43.336(3) 5_656 11_655 ?
Br1 Cs2 Cs1 136.664(3) . 11_655 ?
Cl1 Cs2 Cs1 42.261(14) 28_656 11_655 ?
Cl1 Cs2 Cs1 154.649(14) 3_655 11_655 ?
Cl1 Cs2 Cs1 46.029(15) 26_546 11_655 ?
Cl1 Cs2 Cs1 101.992(15) 27_456 11_655 ?
Cl1 Cs2 Cs1 107.707(15) 2_665 11_655 ?
Cl1 Cs2 Cs1 68.199(15) 4_565 11_655 ?
Cl1 Cs2 Cs1 99.321(15) 25_566 11_655 ?
Cl1 Cs2 Cs1 103.190(14) . 11_655 ?
Cs1 Br1 Cs1 180.0 19_566 3_655 ?
Cs1 Br1 Cs1 90.0 19_566 17_666 ?
Cs1 Br1 Cs1 90.0 3_655 17_666 ?
Cs1 Br1 Cs1 90.0 19_566 . ?
Cs1 Br1 Cs1 90.0 3_655 . ?
Cs1 Br1 Cs1 180.0 17_666 . ?
Cs1 Br1 Cs2 90.0 19_566 17_666 ?
Cs1 Br1 Cs2 90.0 3_655 17_666 ?
Cs1 Br1 Cs2 90.0 17_666 17_666 ?
Cs1 Br1 Cs2 90.0 . 17_666 ?
Cs1 Br1 Cs2 90.0 19_566 . ?
Cs1 Br1 Cs2 90.0 3_655 . ?
Cs1 Br1 Cs2 90.0 17_666 . ?
Cs1 Br1 Cs2 90.0 . . ?
Cs2 Br1 Cs2 180.0 17_666 . ?
Cl1 Mn1 Cl1 107.42(5) 27_466 28_656 ?
Cl1 Mn1 Cl1 110.51(3) 27_466 2_675 ?
Cl1 Mn1 Cl1 110.51(3) 28_656 2_675 ?
Cl1 Mn1 Cl1 110.51(3) 27_466 . ?
Cl1 Mn1 Cl1 110.51(3) 28_656 . ?
Cl1 Mn1 Cl1 107.42(5) 2_675 . ?
Cl1 Mn1 Cs1 59.17(2) 27_466 9 ?
Cl1 Mn1 Cs1 59.17(2) 28_656 9 ?
Cl1 Mn1 Cs1 96.27(3) 2_675 9 ?
Cl1 Mn1 Cs1 156.31(3) . 9 ?
Cl1 Mn1 Cs1 156.31(3) 27_466 19_566 ?
Cl1 Mn1 Cs1 96.27(3) 28_656 19_566 ?
Cl1 Mn1 Cs1 59.17(2) 2_675 19_566 ?
Cl1 Mn1 Cs1 59.17(2) . 19_566 ?
Cs1 Mn1 Cs1 138.566(8) 9 19_566 ?
Cl1 Mn1 Cs1 96.27(3) 27_466 3_665 ?
Cl1 Mn1 Cs1 156.31(3) 28_656 3_665 ?
Cl1 Mn1 Cs1 59.17(2) 2_675 3_665 ?
Cl1 Mn1 Cs1 59.17(2) . 3_665 ?
Cs1 Mn1 Cs1 138.566(8) 9 3_665 ?
Cs1 Mn1 Cs1 60.038(12) 19_566 3_665 ?
Cl1 Mn1 Cs1 59.17(2) 27_466 25_566 ?
Cl1 Mn1 Cs1 59.17(2) 28_656 25_566 ?
Cl1 Mn1 Cs1 156.31(3) 2_675 25_566 ?
Cl1 Mn1 Cs1 96.27(3) . 25_566 ?
Cs1 Mn1 Cs1 60.038(12) 9 25_566 ?
Cs1 Mn1 Cs1 138.566(8) 19_566 25_566 ?
Cs1 Mn1 Cs1 138.566(8) 3_665 25_566 ?
Mn1 Cl1 Cs1 174.16(5) . . ?
Mn1 Cl1 Cs1 87.15(3) . 19_566 ?
Cs1 Cl1 Cs1 88.11(2) . 19_566 ?
Mn1 Cl1 Cs1 87.15(3) . 3_665 ?
Cs1 Cl1 Cs1 88.11(2) . 3_665 ?
Cs1 Cl1 Cs1 71.17(2) 19_566 3_665 ?
Mn1 Cl1 Cs2 94.21(2) . 25_566 ?
Cs1 Cl1 Cs2 88.772(16) . 25_566 ?
Cs1 Cl1 Cs2 156.26(3) 19_566 25_566 ?
Cs1 Cl1 Cs2 85.217(8) 3_665 25_566 ?
Mn1 Cl1 Cs2 94.21(2) . . ?
Cs1 Cl1 Cs2 88.772(16) . . ?
Cs1 Cl1 Cs2 85.217(8) 19_566 . ?
Cs1 Cl1 Cs2 156.26(3) 3_665 . ?
Cs2 Cl1 Cs2 118.24(3) 25_566 . ?

loop_
_geom_bond_atom_site_label_1
_geom_bond_atom_site_label_2
_geom_bond_distance
_geom_bond_site_symmetry_2
_geom_bond_publ_flag
Cs1 Cl1 3.4886(10) . ?
Cs1 Cl1 3.4887(10) 18_556 ?
Cs1 Br1 3.5593(3) . ?
Cs1 Br1 3.5593(3) 13 ?
Cs1 Cl1 3.7456(10) 19_466 ?
Cs1 Cl1 3.7456(10) 20_656 ?
Cs1 Cl1 3.7456(10) 4_465 ?
Cs1 Cl1 3.7456(10) 3_655 ?
Cs1 Mn1 4.3566(4) 9_444 ?
Cs1 Mn1 4.3566(4) 25_566 ?
Cs1 Cs1 4.3591(10) 17_566 ?
Cs2 Br1 3.7723(3) 5_656 ?
Cs2 Br1 3.7722(3) . ?
Cs2 Cl1 3.9132(6) 28_656 ?
Cs2 Cl1 3.9132(6) 3_655 ?
Cs2 Cl1 3.9132(6) 26_546 ?
Cs2 Cl1 3.9132(6) 27_456 ?
Cs2 Cl1 3.9132(6) 2_665 ?
Cs2 Cl1 3.9132(6) 4_565 ?
Cs2 Cl1 3.9132(6) 25_566 ?
Cs2 Cl1 3.9132(6) . ?
Mn1 Cl1 2.4193(9) 27_466 ?
Mn1 Cl1 2.4193(9) 28_656 ?
Mn1 Cl1 2.4193(9) 2_675 ?
Mn1 Cl1 2.4193(9) . ?
